data_1550613
loop_
_publ_author_name
'Schulz, Axel'
'Bresien, Jonas'
'Kroeger-Badge, Thomas'
'Lochbrunner, Stefan'
'Michalik, Dirk'
'M\"uller, Henrik'
'Zander, Edgar'

_publ_section_title
;
 A chemical reaction controlled by light-activated molecular switches
 based on hetero-cyclopentanediyls
;
_journal_name_full 'Chemical Science'
_journal_paper_doi 10.1039/C8SC04893B
_journal_year 2019
_chemical_formula_moiety 'C57 H59 N3 P2, 0.5 (C6 H5 F)'
_chemical_formula_sum 'C60 H61.5 F0.5 N3 P2'
_chemical_formula_weight 896.06
_chemical_name_systematic
;
 ?
;
_space_group_crystal_system triclinic
_space_group_IT_number 2
_space_group_name_Hall '-P 1'
_space_group_name_H-M_alt 'P -1'
_symmetry_space_group_name_Hall '-P 1'
_symmetry_space_group_name_H-M 'P -1'
_atom_sites_solution_hydrogens geom
_atom_sites_solution_primary iterative
_atom_sites_solution_secondary difmap
_audit_creation_method SHELXL-2013
_audit_update_record
;
2018-09-21 deposited with the CCDC.    2019-02-18 downloaded from the CCDC.
;
_cell_angle_alpha 87.872(2)
_cell_angle_beta 83.020(2)
_cell_angle_gamma 65.815(2)
_cell_formula_units_Z 2
_cell_length_a 10.7104(4)
_cell_length_b 13.0233(5)
_cell_length_c 20.6386(8)
_cell_measurement_reflns_used 9917
_cell_measurement_temperature 298(2)
_cell_measurement_theta_max 27.25
_cell_measurement_theta_min 2.42
_cell_volume 2606.38(18)
_computing_cell_refinement 'Bruker Apex V7.51A'
_computing_data_collection 'Bruker Apex V7.51A'
_computing_data_reduction 'Bruker SAINT'
_computing_molecular_graphics 'ORTEP-3v2.01 (Farrugia, 1997)'
_computing_publication_material SHELXL-2013
_computing_structure_refinement 'SHELXL-2013 (Sheldrick, 2013)'
_computing_structure_solution 'Bruker SHELXTL'
_diffrn_ambient_temperature 298(2)
_diffrn_measured_fraction_theta_full 0.998
_diffrn_measured_fraction_theta_max 0.998
_diffrn_measurement_device_type 'Bruker D8 Quest CMOS diffractometer'
_diffrn_measurement_method 'phi and omega scans'
_diffrn_radiation_monochromator multilayer
_diffrn_radiation_source 'microfocus sealed tube'
_diffrn_radiation_type MoK\a
_diffrn_radiation_wavelength 0.71073
_diffrn_reflns_av_R_equivalents 0.0691
_diffrn_reflns_av_unetI/netI 0.0340
_diffrn_reflns_Laue_measured_fraction_full 0.998
_diffrn_reflns_Laue_measured_fraction_max 0.998
_diffrn_reflns_limit_h_max 13
_diffrn_reflns_limit_h_min -13
_diffrn_reflns_limit_k_max 16
_diffrn_reflns_limit_k_min -16
_diffrn_reflns_limit_l_max 25
_diffrn_reflns_limit_l_min -25
_diffrn_reflns_number 86492
_diffrn_reflns_point_group_measured_fraction_full 0.998
_diffrn_reflns_point_group_measured_fraction_max 0.998
_diffrn_reflns_theta_full 25.242
_diffrn_reflns_theta_max 26.000
_diffrn_reflns_theta_min 2.099
_exptl_absorpt_coefficient_mu 0.125
_exptl_absorpt_correction_T_max 0.7457
_exptl_absorpt_correction_T_min 0.6466
_exptl_absorpt_correction_type multi-scan
_exptl_absorpt_process_details '(SADABS; Sheldrick, 2014)'
_exptl_crystal_colour blue
_exptl_crystal_density_diffrn 1.142
_exptl_crystal_density_method 'not measured'
_exptl_crystal_description block
_exptl_crystal_F_000 954
_exptl_crystal_size_max 0.570
_exptl_crystal_size_mid 0.120
_exptl_crystal_size_min 0.110
_platon_squeeze_details
;
TITL ez16_a.res in P-1
CELL   10.7104   13.0233   20.6386     87.87     83.02     65.82
SPGR P-1
# Solvent Accessible Volume =       362
# Electrons Found in S.A.V. =        56
# Note: Atoms in Void as Cxxx and Qxxx all others
C101 0.094 0.031 0.003 !       2.68 eA-3
C102 0.047 0.027 0.051 !       2.56 eA-3

# The unit cell contains one molecule of fluorobenzene, which was treated
# as a diffuse contribution to the overall scattering without specific atom
# positions by PLATON/SQUEEZE.
;
_refine_diff_density_max 0.224
_refine_diff_density_min -0.238
_refine_diff_density_rms 0.039
_refine_ls_extinction_method none
_refine_ls_goodness_of_fit_ref 1.045
_refine_ls_hydrogen_treatment constr
_refine_ls_matrix_type full
_refine_ls_number_parameters 574
_refine_ls_number_reflns 10222
_refine_ls_number_restraints 0
_refine_ls_restrained_S_all 1.045
_refine_ls_R_factor_all 0.0654
_refine_ls_R_factor_gt 0.0456
_refine_ls_shift/su_max 0.002
_refine_ls_shift/su_mean 0.000
_refine_ls_structure_factor_coef Fsqd
_refine_ls_weighting_details 'w=1/[\s^2^(Fo^2^)+(0.0568P)^2^+1.0443P] where P=(Fo^2^+2Fc^2^)/3'
_refine_ls_weighting_scheme calc
_refine_ls_wR_factor_gt 0.1139
_refine_ls_wR_factor_ref 0.1296
_reflns_Friedel_coverage 0.000
_reflns_number_gt 7846
_reflns_number_total 10222
_reflns_threshold_expression 'I > 2\s(I)'
_cod_data_source_file c8sc04893b2.cif
_cod_data_source_block jb_ez16_sq
_cod_original_formula_sum 'C60 H61.50 F0.50 N3 P2'
_cod_database_code 1550613
_shelx_space_group_comment
;
The symmetry employed for this shelxl refinement is uniquely defined
by the following loop, which should always be used as a source of
symmetry information in preference to the above space-group names.
They are only intended as comments.
;
_shelx_estimated_absorpt_t_min 0.932
_shelx_estimated_absorpt_t_max 0.986
_shelxl_version_number 2013-4
_platon_squeeze_void_probe_radius 1.20

loop_
_space_group_symop_operation_xyz
'x, y, z'
'-x, -y, -z'

loop_
_atom_site_label
_atom_site_type_symbol
_atom_site_fract_x
_atom_site_fract_y
_atom_site_fract_z
_atom_site_U_iso_or_equiv
_atom_site_adp_type
_atom_site_occupancy
_atom_site_site_symmetry_order
_atom_site_calc_flag
_atom_site_refinement_flags_posn
_atom_site_refinement_flags_adp
P1 P 0.56815(4) 0.72321(4) 0.73743(2) 0.03317(12) Uani 1 1 d . .
P2 P 0.86053(5) 0.57501(4) 0.70499(3) 0.04130(14) Uani 1 1 d . .
N1 N 0.72834(14) 0.70721(12) 0.71631(7) 0.0301(3) Uani 1 1 d . .
N2 N 0.60674(14) 0.58488(11) 0.74142(7) 0.0288(3) Uani 1 1 d . .
N3 N 0.77591(16) 0.40068(12) 0.72890(8) 0.0387(4) Uani 1 1 d . .
C1 C 0.76367(17) 0.80429(14) 0.71060(8) 0.0304(4) Uani 1 1 d . .
C2 C 0.80501(18) 0.83539(15) 0.64859(9) 0.0352(4) Uani 1 1 d . .
C3 C 0.8481(2) 0.92312(17) 0.64506(10) 0.0454(5) Uani 1 1 d . .
H3 H 0.8782 0.9436 0.6045 0.055 Uiso 1 1 calc R U
C4 C 0.8473(2) 0.98020(17) 0.69992(11) 0.0509(5) Uani 1 1 d . .
H4 H 0.8769 1.0382 0.6965 0.061 Uiso 1 1 calc R U
C5 C 0.8020(2) 0.95044(17) 0.75994(10) 0.0471(5) Uani 1 1 d . .
H5 H 0.7996 0.9902 0.7969 0.057 Uiso 1 1 calc R U
C6 C 0.75982(18) 0.86236(15) 0.76682(9) 0.0357(4) Uani 1 1 d . .
C7 C 0.79325(19) 0.78641(16) 0.58635(9) 0.0371(4) Uani 1 1 d . .
C8 C 0.6653(2) 0.83238(17) 0.56163(9) 0.0424(4) Uani 1 1 d . .
C9 C 0.6547(2) 0.7911(2) 0.50211(10) 0.0517(5) Uani 1 1 d . .
H9 H 0.5707 0.8222 0.4850 0.062 Uiso 1 1 calc R U
C10 C 0.7640(3) 0.7058(2) 0.46760(10) 0.0562(6) Uani 1 1 d . .
C11 C 0.8892(2) 0.6646(2) 0.49223(10) 0.0555(6) Uani 1 1 d . .
H11 H 0.9642 0.6079 0.4691 0.067 Uiso 1 1 calc R U
C12 C 0.9073(2) 0.70446(18) 0.55014(10) 0.0453(5) Uani 1 1 d . .
C13 C 0.5420(2) 0.9251(2) 0.59703(12) 0.0567(6) Uani 1 1 d . .
H13A H 0.4751 0.9617 0.5673 0.085 Uiso 1 1 calc R U
H13B H 0.5700 0.9789 0.6141 0.085 Uiso 1 1 calc R U
H13C H 0.5021 0.8940 0.6323 0.085 Uiso 1 1 calc R U
C14 C 0.7456(4) 0.6593(3) 0.40499(13) 0.0833(9) Uani 1 1 d . .
H14A H 0.6761 0.7177 0.3835 0.125 Uiso 1 1 calc R U
H14B H 0.7180 0.5985 0.4149 0.125 Uiso 1 1 calc R U
H14C H 0.8311 0.6322 0.3769 0.125 Uiso 1 1 calc R U
C15 C 1.0487(2) 0.6617(2) 0.57217(12) 0.0606(6) Uani 1 1 d . .
H15A H 1.1110 0.5992 0.5450 0.091 Uiso 1 1 calc R U
H15B H 1.0445 0.6380 0.6167 0.091 Uiso 1 1 calc R U
H15C H 1.0808 0.7208 0.5689 0.091 Uiso 1 1 calc R U
C16 C 0.7096(2) 0.83942(16) 0.83443(9) 0.0402(4) Uani 1 1 d . .
C17 C 0.8005(2) 0.76136(18) 0.87346(10) 0.0477(5) Uani 1 1 d . .
C18 C 0.7534(3) 0.7505(2) 0.93818(11) 0.0617(6) Uani 1 1 d . .
H18 H 0.8133 0.6974 0.9640 0.074 Uiso 1 1 calc R U
C19 C 0.6212(3) 0.8154(2) 0.96534(11) 0.0680(7) Uani 1 1 d . .
C20 C 0.5340(3) 0.8923(2) 0.92636(12) 0.0664(7) Uani 1 1 d . .
H20 H 0.4446 0.9368 0.9442 0.080 Uiso 1 1 calc R U
C21 C 0.5743(2) 0.90655(18) 0.86092(10) 0.0509(5) Uani 1 1 d . .
C22 C 0.9489(3) 0.6934(2) 0.84807(12) 0.0647(6) Uani 1 1 d . .
H22A H 0.9553 0.6745 0.8029 0.097 Uiso 1 1 calc R U
H22B H 0.9844 0.6256 0.8727 0.097 Uiso 1 1 calc R U
H22C H 1.0016 0.7366 0.8524 0.097 Uiso 1 1 calc R U
C23 C 0.5714(4) 0.8008(3) 1.03576(13) 0.1065(13) Uani 1 1 d . .
H23A H 0.5120 0.8731 1.0548 0.160 Uiso 1 1 calc R U
H23B H 0.6492 0.7663 1.0599 0.160 Uiso 1 1 calc R U
H23C H 0.5216 0.7539 1.0371 0.160 Uiso 1 1 calc R U
C24 C 0.4738(3) 0.9930(2) 0.82067(13) 0.0704(7) Uani 1 1 d . .
H24A H 0.4998 1.0551 0.8126 0.106 Uiso 1 1 calc R U
H24B H 0.3829 1.0195 0.8439 0.106 Uiso 1 1 calc R U
H24C H 0.4748 0.9596 0.7798 0.106 Uiso 1 1 calc R U
C25 C 0.49783(17) 0.54459(14) 0.75350(8) 0.0312(4) Uani 1 1 d . .
C26 C 0.49695(18) 0.47268(15) 0.80588(9) 0.0353(4) Uani 1 1 d . .
C27 C 0.3961(2) 0.43012(18) 0.81187(11) 0.0507(5) Uani 1 1 d . .
H27 H 0.3948 0.3813 0.8457 0.061 Uiso 1 1 calc R U
C28 C 0.2984(2) 0.4584(2) 0.76902(12) 0.0627(7) Uani 1 1 d . .
H28 H 0.2345 0.4265 0.7729 0.075 Uiso 1 1 calc R U
C29 C 0.2960(2) 0.5339(2) 0.72066(12) 0.0582(6) Uani 1 1 d . .
H29 H 0.2275 0.5554 0.6930 0.070 Uiso 1 1 calc R U
C30 C 0.39440(19) 0.57924(16) 0.71214(9) 0.0405(4) Uani 1 1 d . .
C31 C 0.58867(19) 0.44435(15) 0.85871(9) 0.0367(4) Uani 1 1 d . .
C32 C 0.5766(2) 0.52918(17) 0.90197(9) 0.0437(5) Uani 1 1 d . .
C33 C 0.6557(3) 0.5003(2) 0.95395(10) 0.0570(6) Uani 1 1 d . .
H33 H 0.6489 0.5570 0.9821 0.068 Uiso 1 1 calc R U
C34 C 0.7431(3) 0.3918(2) 0.96516(11) 0.0628(6) Uani 1 1 d . .
C35 C 0.7495(2) 0.3087(2) 0.92370(12) 0.0595(6) Uani 1 1 d . .
H35 H 0.8059 0.2342 0.9317 0.071 Uiso 1 1 calc R U
C36 C 0.6747(2) 0.33203(17) 0.87022(10) 0.0463(5) Uani 1 1 d . .
C37 C 0.4788(3) 0.64944(19) 0.89601(11) 0.0596(6) Uani 1 1 d . .
H37A H 0.5272 0.6907 0.8738 0.089 Uiso 1 1 calc R U
H37B H 0.4402 0.6816 0.9388 0.089 Uiso 1 1 calc R U
H37C H 0.4062 0.6532 0.8717 0.089 Uiso 1 1 calc R U
C38 C 0.8323(4) 0.3642(3) 1.02034(15) 0.1011(11) Uani 1 1 d . .
H38A H 0.8538 0.2880 1.0336 0.152 Uiso 1 1 calc R U
H38B H 0.7835 0.4144 1.0566 0.152 Uiso 1 1 calc R U
H38C H 0.9160 0.3728 1.0058 0.152 Uiso 1 1 calc R U
C39 C 0.6924(3) 0.23638(18) 0.82613(12) 0.0612(6) Uani 1 1 d . .
H39A H 0.6687 0.2648 0.7837 0.092 Uiso 1 1 calc R U
H39B H 0.6331 0.2010 0.8441 0.092 Uiso 1 1 calc R U
H39C H 0.7865 0.1823 0.8225 0.092 Uiso 1 1 calc R U
C40 C 0.37280(19) 0.66606(17) 0.66007(10) 0.0417(4) Uani 1 1 d . .
C41 C 0.4397(2) 0.63700(18) 0.59686(10) 0.0472(5) Uani 1 1 d . .
C42 C 0.3961(3) 0.7150(2) 0.54739(11) 0.0549(6) Uani 1 1 d . .
H42 H 0.4386 0.6951 0.5049 0.066 Uiso 1 1 calc R U
C43 C 0.2919(2) 0.8208(2) 0.55941(12) 0.0551(6) Uani 1 1 d . .
C44 C 0.2316(2) 0.84945(19) 0.62284(12) 0.0541(6) Uani 1 1 d . .
H44 H 0.1634 0.9214 0.6318 0.065 Uiso 1 1 calc R U
C45 C 0.2693(2) 0.77424(18) 0.67380(11) 0.0477(5) Uani 1 1 d . .
C46 C 0.5564(3) 0.5242(2) 0.58211(12) 0.0748(8) Uani 1 1 d . .
H46A H 0.5899 0.5190 0.5365 0.112 Uiso 1 1 calc R U
H46B H 0.5246 0.4660 0.5929 0.112 Uiso 1 1 calc R U
H46C H 0.6295 0.5155 0.6075 0.112 Uiso 1 1 calc R U
C47 C 0.2446(3) 0.9043(2) 0.50505(14) 0.0788(8) Uani 1 1 d . .
H47A H 0.2951 0.8701 0.4642 0.118 Uiso 1 1 calc R U
H47B H 0.2609 0.9696 0.5133 0.118 Uiso 1 1 calc R U
H47C H 0.1480 0.9261 0.5032 0.118 Uiso 1 1 calc R U
C48 C 0.1980(3) 0.8111(2) 0.74188(13) 0.0707(7) Uani 1 1 d . .
H48A H 0.1631 0.8916 0.7457 0.106 Uiso 1 1 calc R U
H48B H 0.2625 0.7770 0.7730 0.106 Uiso 1 1 calc R U
H48C H 0.1230 0.7882 0.7503 0.106 Uiso 1 1 calc R U
C49 C 0.74717(17) 0.50644(14) 0.72702(8) 0.0309(4) Uani 1 1 d . .
C50 C 0.9150(2) 0.32183(15) 0.71921(11) 0.0459(5) Uani 1 1 d . .
C51 C 1.0082(2) 0.30725(18) 0.76450(12) 0.0548(6) Uani 1 1 d . .
C52 C 1.1385(3) 0.2184(2) 0.75416(16) 0.0802(9) Uani 1 1 d . .
H52 H 1.2011 0.2072 0.7840 0.096 Uiso 1 1 calc R U
C53 C 1.1763(3) 0.1472(3) 0.7010(2) 0.1024(12) Uani 1 1 d . .
H53 H 1.2631 0.0882 0.6953 0.123 Uiso 1 1 calc R U
C54 C 1.0858(4) 0.1636(2) 0.65651(17) 0.0872(10) Uani 1 1 d . .
H54 H 1.1132 0.1168 0.6198 0.105 Uiso 1 1 calc R U
C55 C 0.9536(3) 0.24879(18) 0.66470(12) 0.0599(6) Uani 1 1 d . .
C56 C 0.9734(2) 0.3812(2) 0.82361(12) 0.0635(6) Uani 1 1 d . .
H56A H 1.0055 0.4397 0.8143 0.095 Uiso 1 1 calc R U
H56B H 1.0170 0.3372 0.8593 0.095 Uiso 1 1 calc R U
H56C H 0.8753 0.4143 0.8351 0.095 Uiso 1 1 calc R U
C57 C 0.8549(3) 0.2637(2) 0.61711(14) 0.0816(8) Uani 1 1 d . .
H57A H 0.8322 0.3355 0.5967 0.122 Uiso 1 1 calc R U
H57B H 0.7727 0.2601 0.6393 0.122 Uiso 1 1 calc R U
H57C H 0.8958 0.2050 0.5844 0.122 Uiso 1 1 calc R U

loop_
_atom_site_aniso_label
_atom_site_aniso_U_11
_atom_site_aniso_U_22
_atom_site_aniso_U_33
_atom_site_aniso_U_23
_atom_site_aniso_U_13
_atom_site_aniso_U_12
P1 0.0320(2) 0.0283(2) 0.0413(3) 0.00302(19) -0.00554(19) -0.01433(18)
P2 0.0330(2) 0.0331(3) 0.0573(3) 0.0042(2) 0.0013(2) -0.0151(2)
N1 0.0349(7) 0.0303(7) 0.0295(7) 0.0041(6) -0.0063(6) -0.0175(6)
N2 0.0318(7) 0.0288(7) 0.0294(7) 0.0028(6) -0.0054(6) -0.0158(6)
N3 0.0431(8) 0.0274(8) 0.0453(9) 0.0000(7) 0.0004(7) -0.0155(7)
C1 0.0325(8) 0.0287(9) 0.0353(9) 0.0069(7) -0.0096(7) -0.0170(7)
C2 0.0373(9) 0.0383(10) 0.0361(10) 0.0107(8) -0.0115(7) -0.0205(8)
C3 0.0533(12) 0.0474(11) 0.0477(12) 0.0191(9) -0.0146(9) -0.0319(10)
C4 0.0658(13) 0.0412(11) 0.0627(14) 0.0139(10) -0.0196(11) -0.0367(10)
C5 0.0639(13) 0.0396(11) 0.0496(12) 0.0019(9) -0.0156(10) -0.0305(10)
C6 0.0419(10) 0.0330(9) 0.0367(10) 0.0040(7) -0.0104(8) -0.0185(8)
C7 0.0462(10) 0.0431(10) 0.0324(9) 0.0127(8) -0.0098(8) -0.0283(9)
C8 0.0480(11) 0.0471(11) 0.0402(11) 0.0133(9) -0.0135(8) -0.0265(9)
C9 0.0612(13) 0.0656(14) 0.0434(12) 0.0173(10) -0.0234(10) -0.0379(12)
C10 0.0761(16) 0.0701(15) 0.0369(11) 0.0045(10) -0.0098(11) -0.0441(13)
C11 0.0627(14) 0.0635(14) 0.0421(12) -0.0035(10) 0.0033(10) -0.0299(12)
C12 0.0479(11) 0.0540(12) 0.0394(11) 0.0071(9) -0.0026(9) -0.0274(10)
C13 0.0514(12) 0.0580(14) 0.0608(14) 0.0127(11) -0.0209(11) -0.0195(11)
C14 0.116(2) 0.101(2) 0.0520(15) -0.0074(14) -0.0183(15) -0.060(2)
C15 0.0448(12) 0.0745(16) 0.0609(14) 0.0024(12) -0.0029(10) -0.0238(11)
C16 0.0571(12) 0.0378(10) 0.0338(10) -0.0033(8) -0.0076(8) -0.0267(9)
C17 0.0674(13) 0.0471(12) 0.0393(11) 0.0029(9) -0.0157(10) -0.0318(11)
C18 0.103(2) 0.0612(15) 0.0385(12) 0.0090(10) -0.0224(13) -0.0486(15)
C19 0.120(2) 0.0660(16) 0.0372(12) -0.0096(11) 0.0043(14) -0.0605(17)
C20 0.0875(18) 0.0597(15) 0.0553(15) -0.0225(12) 0.0189(13) -0.0389(14)
C21 0.0659(14) 0.0434(12) 0.0465(12) -0.0103(9) -0.0005(10) -0.0261(10)
C22 0.0673(15) 0.0699(16) 0.0571(14) 0.0120(12) -0.0277(12) -0.0236(13)
C23 0.200(4) 0.103(2) 0.0414(15) -0.0156(15) 0.0217(19) -0.095(3)
C24 0.0637(15) 0.0546(15) 0.0756(17) -0.0114(13) -0.0033(13) -0.0071(12)
C25 0.0352(9) 0.0307(9) 0.0340(9) 0.0007(7) -0.0055(7) -0.0195(7)
C26 0.0403(9) 0.0360(9) 0.0353(10) 0.0028(7) -0.0046(7) -0.0214(8)
C27 0.0593(13) 0.0542(13) 0.0544(13) 0.0158(10) -0.0102(10) -0.0391(11)
C28 0.0608(14) 0.0759(16) 0.0782(17) 0.0215(13) -0.0222(12) -0.0530(13)
C29 0.0565(13) 0.0707(15) 0.0695(15) 0.0216(12) -0.0297(11) -0.0441(12)
C30 0.0425(10) 0.0437(11) 0.0435(11) 0.0077(8) -0.0120(8) -0.0244(9)
C31 0.0450(10) 0.0392(10) 0.0323(9) 0.0064(8) -0.0043(8) -0.0242(8)
C32 0.0552(12) 0.0495(12) 0.0341(10) 0.0020(8) -0.0030(8) -0.0299(10)
C33 0.0746(15) 0.0725(16) 0.0375(11) -0.0012(10) -0.0104(10) -0.0425(13)
C34 0.0674(15) 0.0862(19) 0.0457(13) 0.0168(12) -0.0214(11) -0.0397(14)
C35 0.0619(14) 0.0582(14) 0.0592(14) 0.0247(12) -0.0186(11) -0.0242(11)
C36 0.0560(12) 0.0414(11) 0.0458(11) 0.0115(9) -0.0065(9) -0.0251(10)
C37 0.0816(16) 0.0476(13) 0.0473(13) -0.0083(10) 0.0014(11) -0.0259(12)
C38 0.102(2) 0.144(3) 0.0690(19) 0.0249(19) -0.0466(17) -0.054(2)
C39 0.0784(16) 0.0386(12) 0.0676(15) 0.0079(11) -0.0068(12) -0.0260(11)
C40 0.0421(10) 0.0471(11) 0.0477(11) 0.0108(9) -0.0205(9) -0.0267(9)
C41 0.0598(12) 0.0484(12) 0.0441(12) 0.0060(9) -0.0207(10) -0.0294(10)
C42 0.0743(15) 0.0632(15) 0.0432(12) 0.0109(10) -0.0234(11) -0.0405(13)
C43 0.0642(14) 0.0574(14) 0.0625(15) 0.0226(11) -0.0350(12) -0.0381(12)
C44 0.0475(12) 0.0469(12) 0.0732(16) 0.0161(11) -0.0243(11) -0.0212(10)
C45 0.0404(10) 0.0519(12) 0.0576(13) 0.0111(10) -0.0163(9) -0.0236(9)
C46 0.100(2) 0.0606(16) 0.0509(14) -0.0040(12) -0.0193(14) -0.0167(15)
C47 0.098(2) 0.0770(18) 0.0787(18) 0.0394(15) -0.0489(16) -0.0461(16)
C48 0.0514(13) 0.0721(17) 0.0719(17) 0.0082(13) -0.0004(12) -0.0110(12)
C49 0.0342(9) 0.0316(9) 0.0278(9) 0.0006(7) -0.0028(7) -0.0146(7)
C50 0.0478(11) 0.0276(9) 0.0574(13) 0.0060(9) 0.0073(9) -0.0145(8)
C51 0.0433(11) 0.0429(12) 0.0697(15) 0.0170(11) -0.0004(10) -0.0120(9)
C52 0.0524(14) 0.0597(16) 0.105(2) 0.0243(16) -0.0052(14) -0.0018(12)
C53 0.072(2) 0.0547(18) 0.134(3) 0.0088(19) 0.015(2) 0.0136(15)
C54 0.095(2) 0.0378(14) 0.099(2) -0.0106(14) 0.0293(19) -0.0067(14)
C55 0.0733(15) 0.0321(11) 0.0660(15) -0.0038(10) 0.0126(12) -0.0182(11)
C56 0.0524(13) 0.0718(16) 0.0675(16) 0.0139(13) -0.0150(11) -0.0254(12)
C57 0.108(2) 0.0624(17) 0.0720(18) -0.0230(14) 0.0104(16) -0.0358(16)

loop_
_atom_type_symbol
_atom_type_description
_atom_type_scat_dispersion_real
_atom_type_scat_dispersion_imag
_atom_type_scat_source
C C 0.0033 0.0016 'International Tables Vol C Tables 4.2.6.8 and 6.1.1.4'
H H 0.0000 0.0000 'International Tables Vol C Tables 4.2.6.8 and 6.1.1.4'
N N 0.0061 0.0033 'International Tables Vol C Tables 4.2.6.8 and 6.1.1.4'
P P 0.1023 0.0942 'International Tables Vol C Tables 4.2.6.8 and 6.1.1.4'
F F 0.0171 0.0103 'International Tables Vol C Tables 4.2.6.8 and 6.1.1.4'

loop_
_geom_angle_atom_site_label_1
_geom_angle_atom_site_label_2
_geom_angle_atom_site_label_3
_geom_angle
N1 P1 N2 94.76(7)
N1 P2 C49 92.64(7)
C1 N1 P1 120.82(11)
C1 N1 P2 118.02(11)
P1 N1 P2 121.06(8)
C49 N2 C25 120.05(13)
C49 N2 P1 119.22(11)
C25 N2 P1 120.49(11)
C49 N3 C50 119.85(16)
C6 C1 C2 121.26(15)
C6 C1 N1 119.60(14)
C2 C1 N1 119.12(15)
C3 C2 C1 117.84(17)
C3 C2 C7 118.56(16)
C1 C2 C7 123.37(15)
C4 C3 C2 121.79(18)
C4 C3 H3 119.1
C2 C3 H3 119.1
C3 C4 C5 119.21(18)
C3 C4 H4 120.4
C5 C4 H4 120.4
C4 C5 C6 121.75(19)
C4 C5 H5 119.1
C6 C5 H5 119.1
C5 C6 C1 118.09(17)
C5 C6 C16 116.94(16)
C1 C6 C16 124.94(15)
C12 C7 C8 119.92(18)
C12 C7 C2 122.09(16)
C8 C7 C2 117.76(17)
C9 C8 C7 118.3(2)
C9 C8 C13 119.87(18)
C7 C8 C13 121.79(18)
C10 C9 C8 122.5(2)
C10 C9 H9 118.8
C8 C9 H9 118.8
C11 C10 C9 117.8(2)
C11 C10 C14 121.6(2)
C9 C10 C14 120.6(2)
C10 C11 C12 122.4(2)
C10 C11 H11 118.8
C12 C11 H11 118.8
C11 C12 C7 118.89(19)
C11 C12 C15 119.9(2)
C7 C12 C15 121.16(19)
C8 C13 H13A 109.5
C8 C13 H13B 109.5
H13A C13 H13B 109.5
C8 C13 H13C 109.5
H13A C13 H13C 109.5
H13B C13 H13C 109.5
C10 C14 H14A 109.5
C10 C14 H14B 109.5
H14A C14 H14B 109.5
C10 C14 H14C 109.5
H14A C14 H14C 109.5
H14B C14 H14C 109.5
C12 C15 H15A 109.5
C12 C15 H15B 109.5
H15A C15 H15B 109.5
C12 C15 H15C 109.5
H15A C15 H15C 109.5
H15B C15 H15C 109.5
C17 C16 C21 119.98(19)
C17 C16 C6 120.46(18)
C21 C16 C6 119.14(18)
C18 C17 C16 118.8(2)
C18 C17 C22 119.7(2)
C16 C17 C22 121.49(19)
C19 C18 C17 122.4(2)
C19 C18 H18 118.8
C17 C18 H18 118.8
C20 C19 C18 117.9(2)
C20 C19 C23 120.6(3)
C18 C19 C23 121.4(3)
C19 C20 C21 122.6(2)
C19 C20 H20 118.7
C21 C20 H20 118.7
C20 C21 C16 118.4(2)
C20 C21 C24 120.1(2)
C16 C21 C24 121.6(2)
C17 C22 H22A 109.5
C17 C22 H22B 109.5
H22A C22 H22B 109.5
C17 C22 H22C 109.5
H22A C22 H22C 109.5
H22B C22 H22C 109.5
C19 C23 H23A 109.5
C19 C23 H23B 109.5
H23A C23 H23B 109.5
C19 C23 H23C 109.5
H23A C23 H23C 109.5
H23B C23 H23C 109.5
C21 C24 H24A 109.5
C21 C24 H24B 109.5
H24A C24 H24B 109.5
C21 C24 H24C 109.5
H24A C24 H24C 109.5
H24B C24 H24C 109.5
C30 C25 C26 120.91(15)
C30 C25 N2 118.60(15)
C26 C25 N2 120.49(14)
C27 C26 C25 117.72(17)
C27 C26 C31 116.70(16)
C25 C26 C31 125.42(15)
C28 C27 C26 121.81(19)
C28 C27 H27 119.1
C26 C27 H27 119.1
C29 C28 C27 119.49(19)
C29 C28 H28 120.3
C27 C28 H28 120.3
C28 C29 C30 121.27(19)
C28 C29 H29 119.4
C30 C29 H29 119.4
C29 C30 C25 118.55(17)
C29 C30 C40 114.94(17)
C25 C30 C40 126.45(16)
C32 C31 C36 119.61(18)
C32 C31 C26 119.37(17)
C36 C31 C26 120.58(17)
C33 C32 C31 118.9(2)
C33 C32 C37 118.3(2)
C31 C32 C37 122.77(18)
C34 C33 C32 122.5(2)
C34 C33 H33 118.7
C32 C33 H33 118.7
C33 C34 C35 117.9(2)
C33 C34 C38 121.1(3)
C35 C34 C38 121.1(3)
C34 C35 C36 122.5(2)
C34 C35 H35 118.8
C36 C35 H35 118.8
C35 C36 C31 118.6(2)
C35 C36 C39 118.8(2)
C31 C36 C39 122.62(19)
C32 C37 H37A 109.5
C32 C37 H37B 109.5
H37A C37 H37B 109.5
C32 C37 H37C 109.5
H37A C37 H37C 109.5
H37B C37 H37C 109.5
C34 C38 H38A 109.5
C34 C38 H38B 109.5
H38A C38 H38B 109.5
C34 C38 H38C 109.5
H38A C38 H38C 109.5
H38B C38 H38C 109.5
C36 C39 H39A 109.5
C36 C39 H39B 109.5
H39A C39 H39B 109.5
C36 C39 H39C 109.5
H39A C39 H39C 109.5
H39B C39 H39C 109.5
C41 C40 C45 120.18(18)
C41 C40 C30 121.11(18)
C45 C40 C30 118.12(19)
C42 C41 C40 118.7(2)
C42 C41 C46 120.4(2)
C40 C41 C46 120.91(19)
C43 C42 C41 122.1(2)
C43 C42 H42 119.0
C41 C42 H42 119.0
C42 C43 C44 118.2(2)
C42 C43 C47 121.5(2)
C44 C43 C47 120.3(2)
C43 C44 C45 122.1(2)
C43 C44 H44 118.9
C45 C44 H44 118.9
C44 C45 C40 118.7(2)
C44 C45 C48 119.2(2)
C40 C45 C48 122.12(19)
C41 C46 H46A 109.5
C41 C46 H46B 109.5
H46A C46 H46B 109.5
C41 C46 H46C 109.5
H46A C46 H46C 109.5
H46B C46 H46C 109.5
C43 C47 H47A 109.5
C43 C47 H47B 109.5
H47A C47 H47B 109.5
C43 C47 H47C 109.5
H47A C47 H47C 109.5
H47B C47 H47C 109.5
C45 C48 H48A 109.5
C45 C48 H48B 109.5
H48A C48 H48B 109.5
C45 C48 H48C 109.5
H48A C48 H48C 109.5
H48B C48 H48C 109.5
N3 C49 N2 119.02(15)
N3 C49 P2 128.64(13)
N2 C49 P2 112.28(12)
C51 C50 C55 120.2(2)
C51 C50 N3 122.64(19)
C55 C50 N3 116.8(2)
C52 C51 C50 118.2(2)
C52 C51 C56 118.9(2)
C50 C51 C56 122.89(19)
C53 C52 C51 121.6(3)
C53 C52 H52 119.2
C51 C52 H52 119.2
C54 C53 C52 119.7(3)
C54 C53 H53 120.2
C52 C53 H53 120.2
C53 C54 C55 121.5(3)
C53 C54 H54 119.2
C55 C54 H54 119.2
C54 C55 C50 118.7(3)
C54 C55 C57 121.0(3)
C50 C55 C57 120.2(2)
C51 C56 H56A 109.5
C51 C56 H56B 109.5
H56A C56 H56B 109.5
C51 C56 H56C 109.5
H56A C56 H56C 109.5
H56B C56 H56C 109.5
C55 C57 H57A 109.5
C55 C57 H57B 109.5
H57A C57 H57B 109.5
C55 C57 H57C 109.5
H57A C57 H57C 109.5
H57B C57 H57C 109.5

loop_
_geom_bond_atom_site_label_1
_geom_bond_atom_site_label_2
_geom_bond_distance
P1 N1 1.6459(14)
P1 N2 1.6763(14)
P2 N1 1.7249(15)
P2 C49 1.7896(17)
N1 C1 1.458(2)
N2 C49 1.431(2)
N2 C25 1.456(2)
N3 C49 1.283(2)
N3 C50 1.415(2)
C1 C6 1.396(2)
C1 C2 1.403(2)
C2 C3 1.393(3)
C2 C7 1.496(3)
C3 C4 1.375(3)
C3 H3 0.9300
C4 C5 1.375(3)
C4 H4 0.9300
C5 C6 1.392(3)
C5 H5 0.9300
C6 C16 1.498(3)
C7 C12 1.400(3)
C7 C8 1.404(3)
C8 C9 1.395(3)
C8 C13 1.504(3)
C9 C10 1.379(3)
C9 H9 0.9300
C10 C11 1.378(3)
C10 C14 1.514(3)
C11 C12 1.386(3)
C11 H11 0.9300
C12 C15 1.506(3)
C13 H13A 0.9600
C13 H13B 0.9600
C13 H13C 0.9600
C14 H14A 0.9600
C14 H14B 0.9600
C14 H14C 0.9600
C15 H15A 0.9600
C15 H15B 0.9600
C15 H15C 0.9600
C16 C17 1.396(3)
C16 C21 1.403(3)
C17 C18 1.393(3)
C17 C22 1.504(3)
C18 C19 1.377(4)
C18 H18 0.9300
C19 C20 1.370(4)
C19 C23 1.519(3)
C20 C21 1.396(3)
C20 H20 0.9300
C21 C24 1.507(3)
C22 H22A 0.9600
C22 H22B 0.9600
C22 H22C 0.9600
C23 H23A 0.9600
C23 H23B 0.9600
C23 H23C 0.9600
C24 H24A 0.9600
C24 H24B 0.9600
C24 H24C 0.9600
C25 C30 1.397(2)
C25 C26 1.405(2)
C26 C27 1.393(3)
C26 C31 1.491(2)
C27 C28 1.378(3)
C27 H27 0.9300
C28 C29 1.370(3)
C28 H28 0.9300
C29 C30 1.395(3)
C29 H29 0.9300
C30 C40 1.498(3)
C31 C32 1.401(3)
C31 C36 1.403(3)
C32 C33 1.393(3)
C32 C37 1.496(3)
C33 C34 1.368(4)
C33 H33 0.9300
C34 C35 1.380(4)
C34 C38 1.514(3)
C35 C36 1.394(3)
C35 H35 0.9300
C36 C39 1.505(3)
C37 H37A 0.9600
C37 H37B 0.9600
C37 H37C 0.9600
C38 H38A 0.9600
C38 H38B 0.9600
C38 H38C 0.9600
C39 H39A 0.9600
C39 H39B 0.9600
C39 H39C 0.9600
C40 C41 1.395(3)
C40 C45 1.403(3)
C41 C42 1.394(3)
C41 C46 1.499(3)
C42 C43 1.380(3)
C42 H42 0.9300
C43 C44 1.380(3)
C43 C47 1.515(3)
C44 C45 1.390(3)
C44 H44 0.9300
C45 C48 1.509(3)
C46 H46A 0.9600
C46 H46B 0.9600
C46 H46C 0.9600
C47 H47A 0.9600
C47 H47B 0.9600
C47 H47C 0.9600
C48 H48A 0.9600
C48 H48B 0.9600
C48 H48C 0.9600
C50 C51 1.402(3)
C50 C55 1.409(3)
C51 C52 1.398(3)
C51 C56 1.496(4)
C52 C53 1.374(5)
C52 H52 0.9300
C53 C54 1.363(5)
C53 H53 0.9300
C54 C55 1.390(4)
C54 H54 0.9300
C55 C57 1.480(4)
C56 H56A 0.9600
C56 H56B 0.9600
C56 H56C 0.9600
C57 H57A 0.9600
C57 H57B 0.9600
C57 H57C 0.9600

loop_
_geom_torsion_atom_site_label_1
_geom_torsion_atom_site_label_2
_geom_torsion_atom_site_label_3
_geom_torsion_atom_site_label_4
_geom_torsion
N2 P1 N1 C1 -174.62(12)
N2 P1 N1 P2 1.52(10)
C49 P2 N1 C1 174.30(12)
C49 P2 N1 P1 -1.95(10)
N1 P1 N2 C49 -0.22(13)
N1 P1 N2 C25 -174.64(12)
P1 N1 C1 C6 71.04(18)
P2 N1 C1 C6 -105.22(16)
P1 N1 C1 C2 -110.87(16)
P2 N1 C1 C2 72.87(17)
C6 C1 C2 C3 2.8(3)
N1 C1 C2 C3 -175.27(16)
C6 C1 C2 C7 -171.57(17)
N1 C1 C2 C7 10.4(3)
C1 C2 C3 C4 -1.7(3)
C7 C2 C3 C4 172.95(19)
C2 C3 C4 C5 -0.4(3)
C3 C4 C5 C6 1.4(3)
C4 C5 C6 C1 -0.4(3)
C4 C5 C6 C16 -178.65(19)
C2 C1 C6 C5 -1.8(3)
N1 C1 C6 C5 176.24(16)
C2 C1 C6 C16 176.34(17)
N1 C1 C6 C16 -5.6(3)
C3 C2 C7 C12 82.8(2)
C1 C2 C7 C12 -102.9(2)
C3 C2 C7 C8 -91.6(2)
C1 C2 C7 C8 82.7(2)
C12 C7 C8 C9 2.5(3)
C2 C7 C8 C9 177.06(16)
C12 C7 C8 C13 -176.54(18)
C2 C7 C8 C13 -2.0(3)
C7 C8 C9 C10 1.2(3)
C13 C8 C9 C10 -179.7(2)
C8 C9 C10 C11 -3.0(3)
C8 C9 C10 C14 176.7(2)
C9 C10 C11 C12 1.0(3)
C14 C10 C11 C12 -178.6(2)
C10 C11 C12 C7 2.6(3)
C10 C11 C12 C15 -175.8(2)
C8 C7 C12 C11 -4.4(3)
C2 C7 C12 C11 -178.68(17)
C8 C7 C12 C15 174.00(18)
C2 C7 C12 C15 -0.3(3)
C5 C6 C16 C17 -92.2(2)
C1 C6 C16 C17 89.6(2)
C5 C6 C16 C21 80.3(2)
C1 C6 C16 C21 -97.8(2)
C21 C16 C17 C18 1.2(3)
C6 C16 C17 C18 173.63(18)
C21 C16 C17 C22 -175.9(2)
C6 C16 C17 C22 -3.5(3)
C16 C17 C18 C19 -1.3(3)
C22 C17 C18 C19 175.9(2)
C17 C18 C19 C20 0.6(4)
C17 C18 C19 C23 179.1(2)
C18 C19 C20 C21 0.1(4)
C23 C19 C20 C21 -178.3(2)
C19 C20 C21 C16 -0.2(3)
C19 C20 C21 C24 -179.7(2)
C17 C16 C21 C20 -0.4(3)
C6 C16 C21 C20 -173.01(18)
C17 C16 C21 C24 179.0(2)
C6 C16 C21 C24 6.4(3)
C49 N2 C25 C30 -119.19(18)
P1 N2 C25 C30 55.2(2)
C49 N2 C25 C26 61.0(2)
P1 N2 C25 C26 -124.59(15)
C30 C25 C26 C27 5.1(3)
N2 C25 C26 C27 -175.16(17)
C30 C25 C26 C31 -170.20(18)
N2 C25 C26 C31 9.6(3)
C25 C26 C27 C28 -1.2(3)
C31 C26 C27 C28 174.5(2)
C26 C27 C28 C29 -2.7(4)
C27 C28 C29 C30 2.8(4)
C28 C29 C30 C25 1.0(4)
C28 C29 C30 C40 -176.3(2)
C26 C25 C30 C29 -5.0(3)
N2 C25 C30 C29 175.20(19)
C26 C25 C30 C40 171.91(19)
N2 C25 C30 C40 -7.9(3)
C27 C26 C31 C32 -110.1(2)
C25 C26 C31 C32 65.2(3)
C27 C26 C31 C36 62.2(2)
C25 C26 C31 C36 -122.5(2)
C36 C31 C32 C33 3.0(3)
C26 C31 C32 C33 175.44(18)
C36 C31 C32 C37 -175.09(19)
C26 C31 C32 C37 -2.6(3)
C31 C32 C33 C34 -1.3(3)
C37 C32 C33 C34 176.9(2)
C32 C33 C34 C35 -1.4(4)
C32 C33 C34 C38 177.3(2)
C33 C34 C35 C36 2.4(4)
C38 C34 C35 C36 -176.2(2)
C34 C35 C36 C31 -0.7(3)
C34 C35 C36 C39 177.7(2)
C32 C31 C36 C35 -2.0(3)
C26 C31 C36 C35 -174.39(18)
C32 C31 C36 C39 179.67(19)
C26 C31 C36 C39 7.3(3)
C29 C30 C40 C41 -95.3(2)
C25 C30 C40 C41 87.7(3)
C29 C30 C40 C45 76.0(2)
C25 C30 C40 C45 -101.0(2)
C45 C40 C41 C42 -3.7(3)
C30 C40 C41 C42 167.38(18)
C45 C40 C41 C46 176.2(2)
C30 C40 C41 C46 -12.7(3)
C40 C41 C42 C43 1.9(3)
C46 C41 C42 C43 -178.0(2)
C41 C42 C43 C44 1.0(3)
C41 C42 C43 C47 -179.4(2)
C42 C43 C44 C45 -2.2(3)
C47 C43 C44 C45 178.2(2)
C43 C44 C45 C40 0.4(3)
C43 C44 C45 C48 -179.5(2)
C41 C40 C45 C44 2.6(3)
C30 C40 C45 C44 -168.77(17)
C41 C40 C45 C48 -177.5(2)
C30 C40 C45 C48 11.1(3)
C50 N3 C49 N2 -175.70(16)
C50 N3 C49 P2 7.1(3)
C25 N2 C49 N3 -4.2(2)
P1 N2 C49 N3 -178.66(13)
C25 N2 C49 P2 173.44(11)
P1 N2 C49 P2 -1.00(16)
N1 P2 C49 N3 178.98(17)
N1 P2 C49 N2 1.60(12)
C49 N3 C50 C51 68.9(2)
C49 N3 C50 C55 -117.7(2)
C55 C50 C51 C52 -0.6(3)
N3 C50 C51 C52 172.6(2)
C55 C50 C51 C56 -179.5(2)
N3 C50 C51 C56 -6.3(3)
C50 C51 C52 C53 0.7(4)
C56 C51 C52 C53 179.7(3)
C51 C52 C53 C54 0.7(5)
C52 C53 C54 C55 -2.2(5)
C53 C54 C55 C50 2.2(4)
C53 C54 C55 C57 -178.2(3)
C51 C50 C55 C54 -0.8(3)
N3 C50 C55 C54 -174.4(2)
C51 C50 C55 C57 179.6(2)
N3 C50 C55 C57 6.0(3)

loop_
_platon_squeeze_void_nr
_platon_squeeze_void_average_x
_platon_squeeze_void_average_y
_platon_squeeze_void_average_z
_platon_squeeze_void_volume
_platon_squeeze_void_count_electrons
_platon_squeeze_void_content
1 0.000 0.000 0.000 248 54 ' '
2 0.123 0.432 0.929 18 0 ' '
3 0.482 0.795 0.311 40 1 ' '
4 0.518 0.205 0.689 41 1 ' '
5 0.876 0.568 0.071 18 0 ' '
